data_4301650
loop_
_publ_author_name
'Monique Tillard'
'David Zitoun'
'Claude Belin'

_publ_contact_author_address
;
Agr\'egats, Interfaces, Mat\'eriaux pour l'\'Energie
Institut Charles Gerhardt, UMR 5253 CNRS UM2, CC015,
Universit\'e de Montpellier 2, Sciences et Techniques du Languedoc, 
2 Place Eug\`ene Bataillon, 34095 Montpellier Cedex 5 
France
;
_publ_contact_author_email mtillard@univ-montp2.fr
_publ_contact_author_fax '33 (0)467 14 33 04  '
_publ_contact_author_name 'Monique TILLARD'
_publ_contact_author_phone '33 (0)467 14 48 97  '
_publ_section_title
;
Structural Versatility of the \e-SmGax Phase: X-Ray, Electron Diffraction,
and DFT Studies
;
_journal_name_full 'Inorganic Chemistry'
_journal_page_first 2399
_journal_page_last 2406
_journal_paper_doi 10.1021/ic801379c
_journal_volume 48
_journal_year 2009
_chemical_formula_moiety 'Ga2.41 Sm0.86'
_chemical_formula_sum 'Ga2.41 Sm0.86'
_chemical_formula_weight 297.59
_chemical_name_common 'Sm Ga2.79'
_chemical_name_systematic samarium-gallium
_space_group_IT_number 149
_symmetry_cell_setting rhombohedral
_symmetry_Int_Tables_number 149
_symmetry_space_group_name_Hall 'P 3 2'
_symmetry_space_group_name_H-M 'P 3 1 2'
_atom_sites_solution_hydrogens geom
_atom_sites_solution_primary direct
_atom_sites_solution_secondary difmap
_audit_creation_method SHELXL-97
_cell_angle_alpha 90.000(14)
_cell_angle_beta 90.000(13)
_cell_angle_gamma 120.000(18)
_cell_formula_units_Z 3
_cell_length_a 7.4236(10)
_cell_length_b 7.4236(10)
_cell_length_c 4.2176(6)
_cell_measurement_reflns_used 3425
_cell_measurement_temperature 293(2)
_cell_measurement_theta_max 32.14
_cell_measurement_theta_min 3.17
_cell_volume 201.29(6)
_computing_cell_refinement 'CrysAlisRed 171 Oxford Diffraction, 2004'
_computing_data_collection 'CrysAlis 171 Oxford Diffraction, 2004'
_computing_data_reduction 'CrysAlisRed 171 Oxford Diffraction, 2004'
_computing_molecular_graphics 'ORTEP-3 for Windows v.1.075, Farrugia 2002'
_computing_publication_material 'WinGX, Farrugia 1999'
_computing_structure_refinement 'SHELXL-97, Sheldrick, 1997'
_computing_structure_solution 'SHELXS-97, Sheldrick, 1997'
_diffrn_ambient_temperature 293(2)
_diffrn_measured_fraction_theta_full 0.989
_diffrn_measured_fraction_theta_max 0.989
_diffrn_measurement_device_type 'Oxford Diffraction Xcalibur CCD'
_diffrn_measurement_method 'omega scan'
_diffrn_radiation_monochromator graphite
_diffrn_radiation_probe x-ray
_diffrn_radiation_type MoK\a
_diffrn_radiation_wavelength 0.71073
_diffrn_reflns_av_R_equivalents 0.0525
_diffrn_reflns_av_sigmaI/netI 0.0289
_diffrn_reflns_limit_h_max 9
_diffrn_reflns_limit_h_min -10
_diffrn_reflns_limit_k_max 10
_diffrn_reflns_limit_k_min -10
_diffrn_reflns_limit_l_max 6
_diffrn_reflns_limit_l_min -6
_diffrn_reflns_number 3425
_diffrn_reflns_theta_full 32.14
_diffrn_reflns_theta_max 32.14
_diffrn_reflns_theta_min 3.17
_diffrn_source 'fine-focus sealed tube'
_diffrn_standards_decay_% 0
_exptl_absorpt_coefficient_mu 42.202
_exptl_absorpt_correction_T_max 0.239
_exptl_absorpt_correction_T_min 0.042
_exptl_absorpt_correction_type numerical
_exptl_absorpt_process_details
;
The reflections were corrected for absorption effects using the SCALE3ABS 
numerical procedure included in the CrysAlis RED software.
;
_exptl_crystal_colour black
_exptl_crystal_density_diffrn 7.365
_exptl_crystal_density_method 'not measured'
_exptl_crystal_description platelet
_exptl_crystal_F_000 384
_exptl_crystal_size_max 0.14
_exptl_crystal_size_mid 0.05
_exptl_crystal_size_min 0.03
_refine_diff_density_max 1.993
_refine_diff_density_min -2.191
_refine_diff_density_rms 0.408
_refine_ls_abs_structure_details 'Flack H D (1983), Acta Cryst. A39, 876-881'
_refine_ls_abs_structure_Flack 0(3)
_refine_ls_extinction_coef 0.0054(15)
_refine_ls_extinction_expression Fc^*^=kFc[1+0.001xFc^2^\l^3^/sin(2\q)]^-1/4^
_refine_ls_extinction_method SHELXL
_refine_ls_goodness_of_fit_ref 1.186
_refine_ls_hydrogen_treatment mixed
_refine_ls_matrix_type full
_refine_ls_number_parameters 31
_refine_ls_number_reflns 465
_refine_ls_number_restraints 1
_refine_ls_restrained_S_all 1.185
_refine_ls_R_factor_all 0.0450
_refine_ls_R_factor_gt 0.0348
_refine_ls_shift/su_max 0.001
_refine_ls_shift/su_mean 0.000
_refine_ls_structure_factor_coef Fsqd
_refine_ls_weighting_details 'calc w=1/[\s^2^(Fo^2^)+(0.0527P)^2^+0.0000P] where P=(Fo^2^+2Fc^2^)/3'
_refine_ls_weighting_scheme calc
_refine_ls_wR_factor_gt 0.1143
_refine_ls_wR_factor_ref 0.1177
_reflns_number_gt 318
_reflns_number_total 465
_reflns_threshold_expression >2sigma(I)
_cod_data_source_file ic801379c_si_001_3.cif
_cod_data_source_block datahex74
_cod_original_cell_volume 201.29(5)
_cod_database_code 4301650

loop_
_symmetry_equiv_pos_as_xyz
'x, y, z'
'-y, x-y, z'
'-y, -x, -z'
'-x+y, -x, z'
'x, x-y, -z'
'-x+y, y, -z'

loop_
_atom_site_label
_atom_site_type_symbol
_atom_site_fract_x
_atom_site_fract_y
_atom_site_fract_z
_atom_site_U_iso_or_equiv
_atom_site_adp_type
_atom_site_occupancy
_atom_site_symmetry_multiplicity
_atom_site_calc_flag
_atom_site_refinement_flags
_atom_site_disorder_assembly
_atom_site_disorder_group
Sm1 Sm 0.0000 0.0000 0.5000 0.0056(7) Uani 0.593(5) 6 d SP . .
Sm2 Sm 0.6667 0.3333 0.5000 0.0131(4) Uani 1 6 d S . .
Sm3 Sm 0.3333 -0.3333 0.5000 0.0261(6) Uani 1 6 d S . .
Ga1 Ga 0.33523(13) -0.0002(2) 1.0002(4) 0.0256(4) Uani 1 1 d . . .
Ga21 Ga -0.1132(8) -0.2265(15) 0.5000 0.041(5) Uani 0.24(2) 2 d SP . .
Ga22 Ga 0.1148(11) 0.230(2) 0.5000 0.040(8) Uani 0.17(2) 2 d SP . .

loop_
_atom_site_aniso_label
_atom_site_aniso_U_11
_atom_site_aniso_U_22
_atom_site_aniso_U_33
_atom_site_aniso_U_23
_atom_site_aniso_U_13
_atom_site_aniso_U_12
Sm1 0.0060(9) 0.0060(9) 0.0048(10) 0.000 0.000 0.0030(4)
Sm2 0.0169(5) 0.0169(5) 0.0056(5) 0.000 0.000 0.0084(2)
Sm3 0.0311(8) 0.0311(8) 0.0161(10) 0.000 0.000 0.0156(4)
Ga1 0.0071(6) 0.0071(6) 0.0626(8) 0.0001(6) -0.0001(4) 0.0037(4)
Ga21 0.062(8) 0.030(7) 0.021(6) 0.000 -0.002(3) 0.015(3)
Ga22 0.072(11) 0.029(11) 0.004(8) 0.000 -0.002(5) 0.015(5)

loop_
_atom_type_symbol
_atom_type_description
_atom_type_scat_dispersion_real
_atom_type_scat_dispersion_imag
_atom_type_scat_source
Ga Ga 0.2307 1.6083 'International Tables Vol C Tables 4.2.6.8 and 6.1.1.4'
Sm Sm -0.1638 3.4418 'International Tables Vol C Tables 4.2.6.8 and 6.1.1.4'

loop_
_geom_angle_atom_site_label_1
_geom_angle_atom_site_label_2
_geom_angle_atom_site_label_3
_geom_angle
_geom_angle_site_symmetry_1
_geom_angle_site_symmetry_3
_geom_angle_publ_flag
Ga21 Sm1 Ga21 120.000(1) 2 . ?
Ga21 Sm1 Ga21 120.000(1) 2 4 ?
Ga21 Sm1 Ga21 120.0 . 4 ?
Ga21 Sm1 Ga22 60.000(1) 2 . ?
Ga21 Sm1 Ga22 180.0(4) . . ?
Ga21 Sm1 Ga22 60.0 4 . ?
Ga21 Sm1 Ga22 180.000(1) 2 2 ?
Ga21 Sm1 Ga22 60.0 . 2 ?
Ga21 Sm1 Ga22 60.000(1) 4 2 ?
Ga22 Sm1 Ga22 120.000(1) . 2 ?
Ga21 Sm1 Ga22 60.000(1) 2 4 ?
Ga21 Sm1 Ga22 60.0 . 4 ?
Ga21 Sm1 Ga22 180.0 4 4 ?
Ga22 Sm1 Ga22 120.000(1) . 4 ?
Ga22 Sm1 Ga22 120.0 2 4 ?
Ga21 Sm1 Ga1 48.65(2) 2 5_557 ?
Ga21 Sm1 Ga1 131.38(3) . 5_557 ?
Ga21 Sm1 Ga1 89.98(3) 4 5_557 ?
Ga22 Sm1 Ga1 48.62(3) . 5_557 ?
Ga22 Sm1 Ga1 131.35(2) 2 5_557 ?
Ga22 Sm1 Ga1 90.02(3) 4 5_557 ?
Ga21 Sm1 Ga1 131.38(3) 2 4_554 ?
Ga21 Sm1 Ga1 48.65(2) . 4_554 ?
Ga21 Sm1 Ga1 89.98(3) 4 4_554 ?
Ga22 Sm1 Ga1 131.35(2) . 4_554 ?
Ga22 Sm1 Ga1 48.62(3) 2 4_554 ?
Ga22 Sm1 Ga1 90.02(3) 4 4_554 ?
Ga1 Sm1 Ga1 179.96(6) 5_557 4_554 ?
Ga21 Sm1 Ga1 48.65(2) 2 1_554 ?
Ga21 Sm1 Ga1 89.98(3) . 1_554 ?
Ga21 Sm1 Ga1 131.38(3) 4 1_554 ?
Ga22 Sm1 Ga1 90.02(3) . 1_554 ?
Ga22 Sm1 Ga1 131.35(2) 2 1_554 ?
Ga22 Sm1 Ga1 48.62(3) 4 1_554 ?
Ga1 Sm1 Ga1 97.29(4) 5_557 1_554 ?
Ga1 Sm1 Ga1 82.73(4) 4_554 1_554 ?
Ga21 Sm1 Ga1 89.98(3) 2 2_554 ?
Ga21 Sm1 Ga1 131.38(3) . 2_554 ?
Ga21 Sm1 Ga1 48.65(2) 4 2_554 ?
Ga22 Sm1 Ga1 48.62(3) . 2_554 ?
Ga22 Sm1 Ga1 90.02(3) 2 2_554 ?
Ga22 Sm1 Ga1 131.35(2) 4 2_554 ?
Ga1 Sm1 Ga1 97.24(6) 5_557 2_554 ?
Ga1 Sm1 Ga1 82.73(4) 4_554 2_554 ?
Ga1 Sm1 Ga1 82.73(4) 1_554 2_554 ?
Ga21 Sm1 Ga1 89.98(3) 2 3_557 ?
Ga21 Sm1 Ga1 48.65(2) . 3_557 ?
Ga21 Sm1 Ga1 131.38(3) 4 3_557 ?
Ga22 Sm1 Ga1 131.35(2) . 3_557 ?
Ga22 Sm1 Ga1 90.02(3) 2 3_557 ?
Ga22 Sm1 Ga1 48.62(3) 4 3_557 ?
Ga1 Sm1 Ga1 82.73(4) 5_557 3_557 ?
Ga1 Sm1 Ga1 97.29(4) 4_554 3_557 ?
Ga1 Sm1 Ga1 97.24(6) 1_554 3_557 ?
Ga1 Sm1 Ga1 179.96(5) 2_554 3_557 ?
Ga21 Sm1 Ga1 131.38(3) 2 6_557 ?
Ga21 Sm1 Ga1 89.98(3) . 6_557 ?
Ga21 Sm1 Ga1 48.65(2) 4 6_557 ?
Ga22 Sm1 Ga1 90.02(3) . 6_557 ?
Ga22 Sm1 Ga1 48.62(3) 2 6_557 ?
Ga22 Sm1 Ga1 131.35(2) 4 6_557 ?
Ga1 Sm1 Ga1 82.73(4) 5_557 6_557 ?
Ga1 Sm1 Ga1 97.24(6) 4_554 6_557 ?
Ga1 Sm1 Ga1 179.96(5) 1_554 6_557 ?
Ga1 Sm1 Ga1 97.29(4) 2_554 6_557 ?
Ga1 Sm1 Ga1 82.73(4) 3_557 6_557 ?
Ga21 Sm2 Ga21 120.000(1) 4_655 1_665 ?
Ga21 Sm2 Ga21 120.0 4_655 2 ?
Ga21 Sm2 Ga21 120.0 1_665 2 ?
Ga21 Sm2 Ga1 89.76(3) 4_655 3_667 ?
Ga21 Sm2 Ga1 48.97(2) 1_665 3_667 ?
Ga21 Sm2 Ga1 131.34(3) 2 3_667 ?
Ga21 Sm2 Ga1 89.76(3) 4_655 1_554 ?
Ga21 Sm2 Ga1 131.34(3) 1_665 1_554 ?
Ga21 Sm2 Ga1 48.97(2) 2 1_554 ?
Ga1 Sm2 Ga1 179.53(5) 3_667 1_554 ?
Ga21 Sm2 Ga1 48.97(2) 4_655 2_654 ?
Ga21 Sm2 Ga1 89.76(3) 1_665 2_654 ?
Ga21 Sm2 Ga1 131.34(3) 2 2_654 ?
Ga1 Sm2 Ga1 97.31(6) 3_667 2_654 ?
Ga1 Sm2 Ga1 82.37(4) 1_554 2_654 ?
Ga21 Sm2 Ga1 48.97(2) 4_655 6_657 ?
Ga21 Sm2 Ga1 131.34(3) 1_665 6_657 ?
Ga21 Sm2 Ga1 89.76(3) 2 6_657 ?
Ga1 Sm2 Ga1 82.37(4) 3_667 6_657 ?
Ga1 Sm2 Ga1 97.31(6) 1_554 6_657 ?
Ga1 Sm2 Ga1 97.94(4) 2_654 6_657 ?
Ga21 Sm2 Ga1 131.34(3) 4_655 4_664 ?
Ga21 Sm2 Ga1 48.97(2) 1_665 4_664 ?
Ga21 Sm2 Ga1 89.76(3) 2 4_664 ?
Ga1 Sm2 Ga1 97.94(4) 3_667 4_664 ?
Ga1 Sm2 Ga1 82.37(4) 1_554 4_664 ?
Ga1 Sm2 Ga1 82.37(4) 2_654 4_664 ?
Ga1 Sm2 Ga1 179.53(5) 6_657 4_664 ?
Ga21 Sm2 Ga1 131.34(3) 4_655 5_557 ?
Ga21 Sm2 Ga1 89.76(3) 1_665 5_557 ?
Ga21 Sm2 Ga1 48.97(2) 2 5_557 ?
Ga1 Sm2 Ga1 82.37(4) 3_667 5_557 ?
Ga1 Sm2 Ga1 97.94(4) 1_554 5_557 ?
Ga1 Sm2 Ga1 179.53(5) 2_654 5_557 ?
Ga1 Sm2 Ga1 82.37(4) 6_657 5_557 ?
Ga1 Sm2 Ga1 97.31(6) 4_664 5_557 ?
Ga21 Sm2 Ga1 48.98(2) 4_655 2_655 ?
Ga21 Sm2 Ga1 89.76(3) 1_665 2_655 ?
Ga21 Sm2 Ga1 131.33(3) 2 2_655 ?
Ga1 Sm2 Ga1 44.24(4) 3_667 2_655 ?
Ga1 Sm2 Ga1 135.314(10) 1_554 2_655 ?
Ga1 Sm2 Ga1 81.02(3) 2_654 2_655 ?
Ga1 Sm2 Ga1 45.13(5) 6_657 2_655 ?
Ga1 Sm2 Ga1 135.314(11) 4_664 2_655 ?
Ga1 Sm2 Ga1 98.98(3) 5_557 2_655 ?
Ga21 Sm2 Ga1 48.98(2) 4_655 6_656 ?
Ga21 Sm2 Ga1 131.33(3) 1_665 6_656 ?
Ga21 Sm2 Ga1 89.76(3) 2 6_656 ?
Ga1 Sm2 Ga1 135.314(10) 3_667 6_656 ?
Ga1 Sm2 Ga1 44.24(4) 1_554 6_656 ?
Ga1 Sm2 Ga1 45.13(5) 2_654 6_656 ?
Ga1 Sm2 Ga1 81.02(3) 6_657 6_656 ?
Ga1 Sm2 Ga1 98.98(3) 4_664 6_656 ?
Ga1 Sm2 Ga1 135.314(11) 5_557 6_656 ?
Ga1 Sm2 Ga1 97.97(4) 2_655 6_656 ?
Ga21 Sm2 Ga1 89.76(3) 4_655 3_666 ?
Ga21 Sm2 Ga1 48.98(2) 1_665 3_666 ?
Ga21 Sm2 Ga1 131.33(3) 2 3_666 ?
Ga1 Sm2 Ga1 81.02(3) 3_667 3_666 ?
Ga1 Sm2 Ga1 98.98(3) 1_554 3_666 ?
Ga1 Sm2 Ga1 44.24(4) 2_654 3_666 ?
Ga1 Sm2 Ga1 135.314(10) 6_657 3_666 ?
Ga1 Sm2 Ga1 45.13(5) 4_664 3_666 ?
Ga1 Sm2 Ga1 135.314(10) 5_557 3_666 ?
Ga1 Sm2 Ga1 97.34(6) 2_655 3_666 ?
Ga1 Sm2 Ga1 82.35(4) 6_656 3_666 ?
Ga22 Sm3 Ga22 120.0 4 2_655 ?
Ga22 Sm3 Ga22 120.0 4 1_545 ?
Ga22 Sm3 Ga22 120.0 2_655 1_545 ?
Ga22 Sm3 Ga1 89.785(14) 4 2_544 ?
Ga22 Sm3 Ga1 131.31(2) 2_655 2_544 ?
Ga22 Sm3 Ga1 48.97(2) 1_545 2_544 ?
Ga22 Sm3 Ga1 89.785(14) 4 6_657 ?
Ga22 Sm3 Ga1 48.97(2) 2_655 6_657 ?
Ga22 Sm3 Ga1 131.31(2) 1_545 6_657 ?
Ga1 Sm3 Ga1 179.57(3) 2_544 6_657 ?
Ga22 Sm3 Ga1 48.97(2) 4 3_557 ?
Ga22 Sm3 Ga1 131.31(2) 2_655 3_557 ?
Ga22 Sm3 Ga1 89.785(14) 1_545 3_557 ?
Ga1 Sm3 Ga1 97.38(5) 2_544 3_557 ?
Ga1 Sm3 Ga1 82.34(4) 6_657 3_557 ?
Ga22 Sm3 Ga1 48.97(2) 4 1_554 ?
Ga22 Sm3 Ga1 89.785(14) 2_655 1_554 ?
Ga22 Sm3 Ga1 131.31(2) 1_545 1_554 ?
Ga1 Sm3 Ga1 82.34(4) 2_544 1_554 ?
Ga1 Sm3 Ga1 97.38(5) 6_657 1_554 ?
Ga1 Sm3 Ga1 97.95(4) 3_557 1_554 ?
Ga22 Sm3 Ga1 131.31(2) 4 5_547 ?
Ga22 Sm3 Ga1 89.785(14) 2_655 5_547 ?
Ga22 Sm3 Ga1 48.97(2) 1_545 5_547 ?
Ga1 Sm3 Ga1 97.95(4) 2_544 5_547 ?
Ga1 Sm3 Ga1 82.34(4) 6_657 5_547 ?
Ga1 Sm3 Ga1 82.34(4) 3_557 5_547 ?
Ga1 Sm3 Ga1 179.57(3) 1_554 5_547 ?
Ga22 Sm3 Ga1 131.31(2) 4 4_654 ?
Ga22 Sm3 Ga1 48.97(2) 2_655 4_654 ?
Ga22 Sm3 Ga1 89.785(14) 1_545 4_654 ?
Ga1 Sm3 Ga1 82.34(4) 2_544 4_654 ?
Ga1 Sm3 Ga1 97.95(4) 6_657 4_654 ?
Ga1 Sm3 Ga1 179.57(3) 3_557 4_654 ?
Ga1 Sm3 Ga1 82.34(4) 1_554 4_654 ?
Ga1 Sm3 Ga1 97.38(5) 5_547 4_654 ?
Ga22 Sm3 Ga1 48.99(2) 4 . ?
Ga22 Sm3 Ga1 89.785(14) 2_655 . ?
Ga22 Sm3 Ga1 131.30(2) 1_545 . ?
Ga1 Sm3 Ga1 135.331(14) 2_544 . ?
Ga1 Sm3 Ga1 44.27(3) 6_657 . ?
Ga1 Sm3 Ga1 45.07(3) 3_557 . ?
Ga1 Sm3 Ga1 81.07(4) 1_554 . ?
Ga1 Sm3 Ga1 98.93(4) 5_547 . ?
Ga1 Sm3 Ga1 135.331(14) 4_654 . ?
Ga22 Sm3 Ga1 48.99(2) 4 3_556 ?
Ga22 Sm3 Ga1 131.30(2) 2_655 3_556 ?
Ga22 Sm3 Ga1 89.785(14) 1_545 3_556 ?
Ga1 Sm3 Ga1 44.27(3) 2_544 3_556 ?
Ga1 Sm3 Ga1 135.331(14) 6_657 3_556 ?
Ga1 Sm3 Ga1 81.07(4) 3_557 3_556 ?
Ga1 Sm3 Ga1 45.07(3) 1_554 3_556 ?
Ga1 Sm3 Ga1 135.331(14) 5_547 3_556 ?
Ga1 Sm3 Ga1 98.93(4) 4_654 3_556 ?
Ga1 Sm3 Ga1 97.97(4) . 3_556 ?
Ga22 Sm3 Ga1 89.785(14) 4 2_545 ?
Ga22 Sm3 Ga1 131.30(2) 2_655 2_545 ?
Ga22 Sm3 Ga1 48.99(2) 1_545 2_545 ?
Ga1 Sm3 Ga1 81.07(4) 2_544 2_545 ?
Ga1 Sm3 Ga1 98.93(4) 6_657 2_545 ?
Ga1 Sm3 Ga1 44.27(3) 3_557 2_545 ?
Ga1 Sm3 Ga1 135.331(14) 1_554 2_545 ?
Ga1 Sm3 Ga1 45.07(3) 5_547 2_545 ?
Ga1 Sm3 Ga1 135.331(14) 4_654 2_545 ?
Ga1 Sm3 Ga1 82.31(4) . 2_545 ?
Ga1 Sm3 Ga1 97.40(5) 3_556 2_545 ?
Ga1 Ga1 Ga1 120.000(1) 6_657 3_557 ?
Ga1 Ga1 Ga1 120.000(1) 6_657 5_557 ?
Ga1 Ga1 Ga1 120.0 3_557 5_557 ?
Ga1 Ga1 Ga22 118.5(3) 6_657 4_556 ?
Ga1 Ga1 Ga22 60.72(7) 3_557 4_556 ?
Ga1 Ga1 Ga22 90.8(3) 5_557 4_556 ?
Ga1 Ga1 Ga22 118.4(3) 6_657 4 ?
Ga1 Ga1 Ga22 60.68(7) 3_557 4 ?
Ga1 Ga1 Ga22 90.7(3) 5_557 4 ?
Ga22 Ga1 Ga22 112.2(3) 4_556 4 ?
Ga1 Ga1 Ga21 118.9(2) 6_657 2_556 ?
Ga1 Ga1 Ga21 90.4(2) 3_557 2_556 ?
Ga1 Ga1 Ga21 60.74(7) 5_557 2_556 ?
Ga22 Ga1 Ga21 33.50(18) 4_556 2_556 ?
Ga22 Ga1 Ga21 122.7(2) 4 2_556 ?
Ga1 Ga1 Ga21 118.8(2) 6_657 2 ?
Ga1 Ga1 Ga21 90.4(2) 3_557 2 ?
Ga1 Ga1 Ga21 60.70(7) 5_557 2 ?
Ga22 Ga1 Ga21 122.7(2) 4_556 2 ?
Ga22 Ga1 Ga21 33.49(17) 4 2 ?
Ga21 Ga1 Ga21 111.77(19) 2_556 2 ?
Ga1 Ga1 Sm3 67.89(4) 6_657 1_556 ?
Ga1 Ga1 Sm3 67.48(4) 3_557 1_556 ?
Ga1 Ga1 Sm3 139.50(9) 5_557 1_556 ?
Ga22 Ga1 Sm3 56.6(3) 4_556 1_556 ?
Ga22 Ga1 Sm3 121.8(2) 4 1_556 ?
Ga21 Ga1 Sm3 80.38(4) 2_556 1_556 ?
Ga21 Ga1 Sm3 155.32(14) 2 1_556 ?
Ga1 Ga1 Sm3 67.85(4) 6_657 . ?
Ga1 Ga1 Sm3 67.45(4) 3_557 . ?
Ga1 Ga1 Sm3 139.43(9) 5_557 . ?
Ga22 Ga1 Sm3 121.8(2) 4_556 . ?
Ga22 Ga1 Sm3 56.5(3) 4 . ?
Ga21 Ga1 Sm3 155.34(15) 2_556 . ?
Ga21 Ga1 Sm3 80.35(4) 2 . ?
Sm3 Ga1 Sm3 81.07(4) 1_556 . ?
Ga1 Ga1 Sm2 67.90(5) 6_657 1_556 ?
Ga1 Ga1 Sm2 139.53(9) 3_557 1_556 ?
Ga1 Ga1 Sm2 67.45(5) 5_557 1_556 ?
Ga22 Ga1 Sm2 80.34(4) 4_556 1_556 ?
Ga22 Ga1 Sm2 155.5(2) 4 1_556 ?
Ga21 Ga1 Sm2 57.0(2) 2_556 1_556 ?
Ga21 Ga1 Sm2 122.02(14) 2 1_556 ?
Sm3 Ga1 Sm2 82.66(3) 1_556 1_556 ?
Sm3 Ga1 Sm2 135.75(3) . 1_556 ?
Ga1 Ga1 Sm2 67.86(5) 6_657 . ?
Ga1 Ga1 Sm2 139.45(9) 3_557 . ?
Ga1 Ga1 Sm2 67.42(5) 5_557 . ?
Ga22 Ga1 Sm2 155.5(2) 4_556 . ?
Ga22 Ga1 Sm2 80.31(4) 4 . ?
Ga21 Ga1 Sm2 122.03(14) 2_556 . ?
Ga21 Ga1 Sm2 56.9(2) 2 . ?
Sm3 Ga1 Sm2 135.75(3) 1_556 . ?
Sm3 Ga1 Sm2 82.63(3) . . ?
Sm2 Ga1 Sm2 81.02(3) 1_556 . ?
Ga1 Ga1 Sm1 139.77(9) 6_657 1_556 ?
Ga1 Ga1 Sm1 67.61(5) 3_557 1_556 ?
Ga1 Ga1 Sm1 67.57(5) 5_557 1_556 ?
Ga22 Ga1 Sm1 25.8(3) 4_556 1_556 ?
Ga22 Ga1 Sm1 100.0(2) 4 1_556 ?
Ga21 Ga1 Sm1 25.4(2) 2_556 1_556 ?
Ga21 Ga1 Sm1 99.62(17) 2 1_556 ?
Sm3 Ga1 Sm1 82.41(3) 1_556 1_556 ?
Sm3 Ga1 Sm1 135.06(4) . 1_556 ?
Sm2 Ga1 Sm1 82.38(4) 1_556 1_556 ?
Sm2 Ga1 Sm1 134.99(5) . 1_556 ?
Sm1 Ga21 Ga22 60.7(7) . 4 ?
Sm1 Ga21 Ga22 60.7(7) . 2 ?
Ga22 Ga21 Ga22 121.4(14) 4 2 ?
Sm1 Ga21 Ga21 30.0 . 2 ?
Ga22 Ga21 Ga21 30.7(7) 4 2 ?
Ga22 Ga21 Ga21 90.7(7) 2 2 ?
Sm1 Ga21 Ga21 30.0 . 4 ?
Ga22 Ga21 Ga21 90.7(7) 4 4 ?
Ga22 Ga21 Ga21 30.7(7) 2 4 ?
Ga21 Ga21 Ga21 60.0 2 4 ?
Sm1 Ga21 Ga1 105.9(2) . 4_554 ?
Ga22 Ga21 Ga1 124.12(10) 4 4_554 ?
Ga22 Ga21 Ga1 73.0(3) 2 4_554 ?
Ga21 Ga21 Ga1 118.84(19) 2 4_554 ?
Ga21 Ga21 Ga1 89.61(19) 4 4_554 ?
Sm1 Ga21 Ga1 105.9(2) . 3_557 ?
Ga22 Ga21 Ga1 73.0(3) 4 3_557 ?
Ga22 Ga21 Ga1 124.12(10) 2 3_557 ?
Ga21 Ga21 Ga1 89.61(19) 2 3_557 ?
Ga21 Ga21 Ga1 118.84(19) 4 3_557 ?
Ga1 Ga21 Ga1 148.1(4) 4_554 3_557 ?
Sm1 Ga21 Ga1 105.9(2) . 3_556 ?
Ga22 Ga21 Ga1 73.0(3) 4 3_556 ?
Ga22 Ga21 Ga1 124.11(10) 2 3_556 ?
Ga21 Ga21 Ga1 89.61(19) 2 3_556 ?
Ga21 Ga21 Ga1 118.83(19) 4 3_556 ?
Ga1 Ga21 Ga1 58.56(9) 4_554 3_556 ?
Ga1 Ga21 Ga1 111.77(19) 3_557 3_556 ?
Sm1 Ga21 Ga1 105.9(2) . 4 ?
Ga22 Ga21 Ga1 124.11(10) 4 4 ?
Ga22 Ga21 Ga1 73.0(3) 2 4 ?
Ga21 Ga21 Ga1 118.83(19) 2 4 ?
Ga21 Ga21 Ga1 89.61(19) 4 4 ?
Ga1 Ga21 Ga1 111.77(19) 4_554 4 ?
Ga1 Ga21 Ga1 58.56(9) 3_557 4 ?
Ga1 Ga21 Ga1 148.1(4) 3_556 4 ?
Sm1 Ga21 Sm2 180.0(7) . 1_445 ?
Ga22 Ga21 Sm2 119.3(7) 4 1_445 ?
Ga22 Ga21 Sm2 119.3(7) 2 1_445 ?
Ga21 Ga21 Sm2 150.0 2 1_445 ?
Ga21 Ga21 Sm2 150.0 4 1_445 ?
Ga1 Ga21 Sm2 74.1(2) 4_554 1_445 ?
Ga1 Ga21 Sm2 74.1(2) 3_557 1_445 ?
Ga1 Ga21 Sm2 74.1(2) 3_556 1_445 ?
Ga1 Ga21 Sm2 74.1(2) 4 1_445 ?
Sm1 Ga21 Ga22 0.0(3) . . ?
Ga22 Ga21 Ga22 60.7(7) 4 . ?
Ga22 Ga21 Ga22 60.7(7) 2 . ?
Ga21 Ga21 Ga22 30.0 2 . ?
Ga21 Ga21 Ga22 30.0 4 . ?
Ga1 Ga21 Ga22 105.9(2) 4_554 . ?
Ga1 Ga21 Ga22 105.9(2) 3_557 . ?
Ga1 Ga21 Ga22 105.9(2) 3_556 . ?
Ga1 Ga21 Ga22 105.9(2) 4 . ?
Sm2 Ga21 Ga22 180.0 1_445 . ?
Ga21 Ga22 Ga21 118.6(14) 4 2 ?
Ga21 Ga22 Sm1 59.3(7) 4 . ?
Ga21 Ga22 Sm1 59.3(7) 2 . ?
Ga21 Ga22 Ga1 123.89(16) 4 5_557 ?
Ga21 Ga22 Ga1 73.5(2) 2 5_557 ?
Sm1 Ga22 Ga1 105.5(3) . 5_557 ?
Ga21 Ga22 Ga1 73.5(2) 4 2_554 ?
Ga21 Ga22 Ga1 123.89(16) 2 2_554 ?
Sm1 Ga22 Ga1 105.5(3) . 2_554 ?
Ga1 Ga22 Ga1 148.9(6) 5_557 2_554 ?
Ga21 Ga22 Ga1 73.5(2) 4 2 ?
Ga21 Ga22 Ga1 123.88(16) 2 2 ?
Sm1 Ga22 Ga1 105.5(3) . 2 ?
Ga1 Ga22 Ga1 58.61(11) 5_557 2 ?
Ga1 Ga22 Ga1 112.2(3) 2_554 2 ?
Ga21 Ga22 Ga1 123.88(16) 4 5_556 ?
Ga21 Ga22 Ga1 73.5(2) 2 5_556 ?
Sm1 Ga22 Ga1 105.5(3) . 5_556 ?
Ga1 Ga22 Ga1 112.2(3) 5_557 5_556 ?
Ga1 Ga22 Ga1 58.61(11) 2_554 5_556 ?
Ga1 Ga22 Ga1 148.9(6) 2 5_556 ?
Ga21 Ga22 Ga22 29.3(7) 4 2 ?
Ga21 Ga22 Ga22 89.3(7) 2 2 ?
Sm1 Ga22 Ga22 30.0 . 2 ?
Ga1 Ga22 Ga22 118.5(3) 5_557 2 ?
Ga1 Ga22 Ga22 89.3(3) 2_554 2 ?
Ga1 Ga22 Ga22 89.3(3) 2 2 ?
Ga1 Ga22 Ga22 118.5(3) 5_556 2 ?
Ga21 Ga22 Ga22 89.3(7) 4 4 ?
Ga21 Ga22 Ga22 29.3(7) 2 4 ?
Sm1 Ga22 Ga22 30.0 . 4 ?
Ga1 Ga22 Ga22 89.3(3) 5_557 4 ?
Ga1 Ga22 Ga22 118.5(3) 2_554 4 ?
Ga1 Ga22 Ga22 118.5(3) 2 4 ?
Ga1 Ga22 Ga22 89.3(3) 5_556 4 ?
Ga22 Ga22 Ga22 60.0 2 4 ?
Ga21 Ga22 Sm3 120.7(7) 4 1_565 ?
Ga21 Ga22 Sm3 120.7(7) 2 1_565 ?
Sm1 Ga22 Sm3 180.0(10) . 1_565 ?
Ga1 Ga22 Sm3 74.5(3) 5_557 1_565 ?
Ga1 Ga22 Sm3 74.5(3) 2_554 1_565 ?
Ga1 Ga22 Sm3 74.5(3) 2 1_565 ?
Ga1 Ga22 Sm3 74.5(3) 5_556 1_565 ?
Ga22 Ga22 Sm3 150.0 2 1_565 ?
Ga22 Ga22 Sm3 150.0 4 1_565 ?
Ga21 Ga22 Ga21 59.3(7) 4 . ?
Ga21 Ga22 Ga21 59.3(7) 2 . ?
Sm1 Ga22 Ga21 0.0 . . ?
Ga1 Ga22 Ga21 105.5(3) 5_557 . ?
Ga1 Ga22 Ga21 105.5(3) 2_554 . ?
Ga1 Ga22 Ga21 105.5(3) 2 . ?
Ga1 Ga22 Ga21 105.5(3) 5_556 . ?
Ga22 Ga22 Ga21 30.0 2 . ?
Ga22 Ga22 Ga21 30.0 4 . ?
Sm3 Ga22 Ga21 180.0 1_565 . ?

loop_
_geom_bond_atom_site_label_1
_geom_bond_atom_site_label_2
_geom_bond_distance
_geom_bond_site_symmetry_2
_geom_bond_publ_flag
Sm1 Ga21 1.456(10) 2 ?
Sm1 Ga21 1.456(10) . ?
Sm1 Ga21 1.456(10) 4 ?
Sm1 Ga22 1.476(15) . ?
Sm1 Ga22 1.476(14) 2 ?
Sm1 Ga22 1.476(14) 4 ?
Sm1 Ga1 3.2620(13) 5_557 ?
Sm1 Ga1 3.2620(13) 4_554 ?
Sm1 Ga1 3.2620(13) 1_554 ?
Sm1 Ga1 3.2620(13) 2_554 ?
Sm1 Ga1 3.2620(13) 3_557 ?
Sm1 Ga1 3.2620(13) 6_557 ?
Sm2 Ga21 2.830(10) 4_655 ?
Sm2 Ga21 2.830(10) 1_665 ?
Sm2 Ga21 2.830(10) 2 ?
Sm2 Ga1 3.2460(14) 3_667 ?
Sm2 Ga1 3.2460(14) 1_554 ?
Sm2 Ga1 3.2460(14) 2_654 ?
Sm2 Ga1 3.2460(14) 6_657 ?
Sm2 Ga1 3.2460(14) 4_664 ?
Sm2 Ga1 3.2460(14) 5_557 ?
Sm2 Ga1 3.2468(14) 2_655 ?
Sm2 Ga1 3.2468(14) 6_656 ?
Sm2 Ga1 3.2468(14) 3_666 ?
Sm3 Ga22 2.810(14) 4 ?
Sm3 Ga22 2.810(14) 2_655 ?
Sm3 Ga22 2.810(14) 1_545 ?
Sm3 Ga1 3.2444(16) 2_544 ?
Sm3 Ga1 3.2444(16) 6_657 ?
Sm3 Ga1 3.2444(16) 3_557 ?
Sm3 Ga1 3.2444(16) 1_554 ?
Sm3 Ga1 3.2444(16) 5_547 ?
Sm3 Ga1 3.2444(16) 4_654 ?
Sm3 Ga1 3.2453(16) . ?
Sm3 Ga1 3.2453(16) 3_556 ?
Sm3 Ga1 3.2453(16) 2_545 ?
Ga1 Ga1 2.445(2) 6_657 ?
Ga1 Ga1 2.487(2) 3_557 ?
Ga1 Ga1 2.491(3) 5_557 ?
Ga1 Ga22 2.540(4) 4_556 ?
Ga1 Ga22 2.542(4) 4 ?
Ga1 Ga21 2.547(3) 2_556 ?
Ga1 Ga21 2.548(3) 2 ?
Ga1 Sm3 3.2444(16) 1_556 ?
Ga1 Sm2 3.2460(14) 1_556 ?
Ga1 Sm1 3.2620(13) 1_556 ?
Ga21 Ga22 1.466(6) 4 ?
Ga21 Ga22 1.466(6) 2 ?
Ga21 Ga21 2.522(17) 2 ?
Ga21 Ga21 2.522(17) 4 ?
Ga21 Ga1 2.547(3) 4_554 ?
Ga21 Ga1 2.547(3) 3_557 ?
Ga21 Ga1 2.548(3) 3_556 ?
Ga21 Ga1 2.548(3) 4 ?
Ga21 Sm2 2.830(10) 1_445 ?
Ga21 Ga22 2.932(13) . ?
Ga22 Ga21 1.466(6) 4 ?
Ga22 Ga21 1.466(6) 2 ?
Ga22 Ga1 2.540(4) 5_557 ?
Ga22 Ga1 2.540(4) 2_554 ?
Ga22 Ga1 2.541(4) 2 ?
Ga22 Ga1 2.541(4) 5_556 ?
Ga22 Ga22 2.56(3) 2 ?
Ga22 Ga22 2.56(3) 4 ?
Ga22 Sm3 2.810(14) 1_565 ?
